data_7242751
loop_
_publ_author_name
'Ruiz, Andr\'es Castro'
'Damodaran, Krishna K.'
'Suman, Sigridur G.'

_publ_section_title
;
 Towards a selective synthetic route for cobalt amino acid complexes and
 their application in ring opening polymerization of rac-lactide
;
_journal_issue 27
_journal_name_full 'RSC Advances'
_journal_page_first 16326
_journal_page_last 16338
_journal_paper_doi 10.1039/D1RA02909F
_journal_volume 11
_journal_year 2021
_chemical_formula_sum 'C28 H56 Cl4 Co3 N8 O20'
_chemical_formula_weight 1143.39
_space_group_crystal_system triclinic
_space_group_IT_number 2
_space_group_name_Hall '-P 1'
_space_group_name_H-M_alt 'P -1'
_atom_sites_solution_hydrogens mixed
_audit_creation_method SHELXL-2014/7
_audit_update_record
;
2021-02-01 deposited with the CCDC.	2021-04-19 downloaded from the CCDC.
;
_cell_angle_alpha 72.939(2)
_cell_angle_beta 75.785(2)
_cell_angle_gamma 89.555(2)
_cell_formula_units_Z 1
_cell_length_a 8.2215(6)
_cell_length_b 10.3798(8)
_cell_length_c 14.8086(11)
_cell_measurement_reflns_used 9453
_cell_measurement_temperature 150(2)
_cell_measurement_theta_max 30.07
_cell_measurement_theta_min 2.88
_cell_volume 1168.30(15)
_computing_cell_refinement 'SAINT V8.35A (?, 2016)'
_computing_data_collection 'SAINT V8.35A (?, 2016)'
_computing_data_reduction 'SAINT V8.35A (?, 2016)'
_computing_molecular_graphics 'MERCURY CSD 4.2.0'
_computing_publication_material 'MERCURY CSD 4.2.0'
_computing_structure_refinement 'SHELXL-2014/7 (Sheldrick, 2014)'
_computing_structure_solution 'SAINT V8.35A (?, 2016)'
_diffrn_ambient_temperature 150(2)
_diffrn_measured_fraction_theta_full 0.999
_diffrn_measured_fraction_theta_max 0.997
_diffrn_measurement_device_type 'Bruker APEX-II CCD'
_diffrn_measurement_method '\f and \w scans'
_diffrn_radiation_type MoK\a
_diffrn_radiation_wavelength 0.71073
_diffrn_reflns_av_R_equivalents 0.0225
_diffrn_reflns_av_unetI/netI 0.0128
_diffrn_reflns_Laue_measured_fraction_full 0.999
_diffrn_reflns_Laue_measured_fraction_max 0.997
_diffrn_reflns_limit_h_max 11
_diffrn_reflns_limit_h_min -11
_diffrn_reflns_limit_k_max 14
_diffrn_reflns_limit_k_min -14
_diffrn_reflns_limit_l_max 20
_diffrn_reflns_limit_l_min -20
_diffrn_reflns_number 47209
_diffrn_reflns_point_group_measured_fraction_full 0.999
_diffrn_reflns_point_group_measured_fraction_max 0.997
_diffrn_reflns_theta_full 25.242
_diffrn_reflns_theta_max 30.096
_diffrn_reflns_theta_min 2.976
_exptl_absorpt_coefficient_mu 1.361
_exptl_absorpt_correction_T_max 0.7460
_exptl_absorpt_correction_T_min 0.5877
_exptl_absorpt_correction_type multi-scan
_exptl_absorpt_process_details
;
SADABS-2016/2 (Bruker,2016/2) was used for absorption correction.
wR2(int) was 0.0469 before and 0.0337 after correction.
The Ratio of minimum to maximum transmission is 0.7878.
The \l/2 correction factor is Not present.
;
_exptl_crystal_colour ORANGE
_exptl_crystal_density_diffrn 1.625
_exptl_crystal_description BLOCK
_exptl_crystal_F_000 589
_exptl_crystal_size_max 0.250
_exptl_crystal_size_mid 0.180
_exptl_crystal_size_min 0.140
_refine_diff_density_max 0.512
_refine_diff_density_min -0.748
_refine_diff_density_rms 0.084
_refine_ls_extinction_method none
_refine_ls_goodness_of_fit_ref 1.028
_refine_ls_hydrogen_treatment mixed
_refine_ls_matrix_type full
_refine_ls_number_parameters 332
_refine_ls_number_reflns 6847
_refine_ls_number_restraints 0
_refine_ls_restrained_S_all 1.028
_refine_ls_R_factor_all 0.0220
_refine_ls_R_factor_gt 0.0205
_refine_ls_shift/su_max 0.002
_refine_ls_shift/su_mean 0.000
_refine_ls_structure_factor_coef Fsqd
_refine_ls_weighting_details 'w=1/[\s^2^(Fo^2^)+(0.0344P)^2^+0.4408P] where P=(Fo^2^+2Fc^2^)/3'
_refine_ls_weighting_scheme calc
_refine_ls_wR_factor_gt 0.0565
_refine_ls_wR_factor_ref 0.0575
_reflns_Friedel_coverage 0.000
_reflns_number_gt 6482
_reflns_number_total 6847
_reflns_threshold_expression 'I > 2\s(I)'
_cod_data_source_file d1ra02909f2.cif
_cod_data_source_block mo_SGS_ACR_137_0m_a
_cod_depositor_comments
;
The following automatic conversions were performed:

data item '_exptl_absorpt_correction_type' value 'MULTI-SCAN' was
changed to 'multi-scan' in accordance with the
/home/data/users/saulius/crontab/automatic-downloads/rss-feeds/RSC/lib/dictionaries/cif_core.dic
dictionary named 'cif_core.dic' version 2.4.2 last updated on
2011-04-26.

Automatic conversion script
Id: cif_fix_values 7556 2019-12-06 15:28:31Z antanas 
;
_cod_database_code 7242751
_shelx_shelxl_version_number 2014/7
_shelx_space_group_comment
;
The symmetry employed for this shelxl refinement is uniquely defined
by the following loop, which should always be used as a source of
symmetry information in preference to the above space-group names.
They are only intended as comments.
;
_shelx_estimated_absorpt_t_min 0.727
_shelx_estimated_absorpt_t_max 0.832

loop_
_space_group_symop_operation_xyz
'x, y, z'
'-x, -y, -z'

loop_
_atom_site_label
_atom_site_type_symbol
_atom_site_fract_x
_atom_site_fract_y
_atom_site_fract_z
_atom_site_U_iso_or_equiv
_atom_site_adp_type
_atom_site_occupancy
_atom_site_site_symmetry_order
_atom_site_calc_flag
_atom_site_refinement_flags_posn
_atom_site_refinement_flags_adp
_atom_site_refinement_flags_occupancy
_atom_site_disorder_assembly
_atom_site_disorder_group
Co1 Co 0.21129(2) 0.92526(2) 0.31905(2) 0.00864(4) Uani 1 1 d . . . . .
Cl1 Cl 0.24613(3) 0.12246(3) 0.78318(2) 0.01879(5) Uani 1 1 d . . . . .
O1 O 0.31660(8) 0.77298(7) 0.38229(5) 0.01239(12) Uani 1 1 d . . . . .
N1 N 0.00376(10) 0.81284(8) 0.37996(6) 0.01106(14) Uani 1 1 d . . . . .
H1A H -0.0821 0.8635 0.3976 0.013 Uiso 1 1 calc R U . . .
H1B H -0.0222 0.7730 0.3377 0.013 Uiso 1 1 calc R U . . .
Co2 Co 0.5000 0.5000 0.5000 0.01003(4) Uani 1 2 d S . P . .
Cl2 Cl 0.58165(4) 0.67363(3) 0.86811(2) 0.02185(6) Uani 1 1 d . . . . .
O2 O 0.25835(9) 0.57900(7) 0.50336(5) 0.01540(13) Uani 1 1 d . . . . .
N2 N 0.42420(10) 1.03252(8) 0.27425(6) 0.01197(14) Uani 1 1 d . . . . .
H2A H 0.5087 0.9825 0.2537 0.014 Uiso 1 1 calc R U . . .
H2B H 0.4209 1.1060 0.2230 0.014 Uiso 1 1 calc R U . . .
O3 O 0.17413(9) 0.98497(7) 0.43075(5) 0.01443(13) Uani 1 1 d . . . . .
N3 N 0.25430(10) 0.87806(8) 0.19967(6) 0.01315(15) Uani 1 1 d . . . . .
O4 O 0.29411(10) 1.09439(8) 0.50830(6) 0.01689(14) Uani 1 1 d . . . . .
N4 N 0.09700(10) 1.06808(8) 0.25087(6) 0.01386(15) Uani 1 1 d . . . . .
O5 O 0.36020(9) 0.31487(7) 0.56533(6) 0.01372(13) Uani 1 1 d . . . . .
H5C H 0.3779(15) 0.2726(11) 0.5306(9) 0.021 Uiso 1 1 calc R U . . .
H5D H 0.356(2) 0.2780(19) 0.6178(14) 0.032(5) Uiso 1 1 d . . . . .
C5 C 0.02952(11) 0.70936(9) 0.46691(7) 0.01248(16) Uani 1 1 d . . . . .
H5A H -0.0378 0.6248 0.4784 0.015 Uiso 1 1 calc R U . . .
H5B H -0.0076 0.7410 0.5251 0.015 Uiso 1 1 calc R U . . .
O6 O 0.48388(11) 0.53073(9) 0.63295(6) 0.02247(16) Uani 1 1 d . . . . .
C6 C 0.21441(11) 0.68348(9) 0.45037(7) 0.01124(15) Uani 1 1 d . . . . .
H6A H 0.417(2) 0.4994(19) 0.6815(14) 0.033(4) Uiso 1 1 d . . . . .
H6B H 0.565(3) 0.545(2) 0.6466(14) 0.040(5) Uiso 1 1 d . . . . .
O7A O 0.23929(13) 0.40865(10) 0.80023(7) 0.02879(19) Uani 1 1 d . . . . .
C7 C 0.45634(12) 1.07666(10) 0.35493(7) 0.01496(17) Uani 1 1 d . . . . .
H7A H 0.4933 1.1740 0.3307 0.018 Uiso 1 1 calc R U . . .
H7B H 0.5476 1.0261 0.3789 0.018 Uiso 1 1 calc R U . . .
H7C H 0.242(3) 0.420(2) 0.8528(16) 0.048(6) Uiso 1 1 d . . . . .
H7D H 0.262(3) 0.332(2) 0.8018(17) 0.056(6) Uiso 1 1 d . . . . .
O8 O 0.26278(12) 0.47739(10) 0.95894(7) 0.02759(18) Uani 1 1 d . . . . .
C8 C 0.29893(12) 1.05245(9) 0.43777(7) 0.01216(16) Uani 1 1 d . . . . .
H8A H 0.279(3) 0.432(2) 1.0039(16) 0.040(5) Uiso 1 1 d . . . . .
H8B H 0.346(2) 0.5310(19) 0.9393(13) 0.030(4) Uiso 1 1 d . . . . .
O9 O 0.75199(12) 0.60306(11) 0.67979(7) 0.02853(19) Uani 1 1 d . . . . .
C9 C 0.33581(14) 0.77147(11) 0.18314(8) 0.0208(2) Uani 1 1 d . . . . .
H9 H 0.3713 0.7091 0.2347 0.025 Uiso 1 1 calc R U . . .
H9A H 0.828(3) 0.553(2) 0.6866(15) 0.043(5) Uiso 1 1 d . . . . .
H9B H 0.718(2) 0.623(2) 0.7299(15) 0.039(5) Uiso 1 1 d . . . . .
O10 O 1.02013(11) 0.44159(9) 0.68129(7) 0.02337(16) Uani 1 1 d . . . . .
C10 C 0.36929(17) 0.75061(15) 0.09210(10) 0.0316(3) Uani 1 1 d . . . . .
H10 H 0.4255 0.6740 0.0816 0.038 Uiso 1 1 calc R U . . .
H10A H 1.099(3) 0.477(2) 0.6301(17) 0.050(6) Uiso 1 1 d . . . . .
H10B H 1.062(3) 0.431(2) 0.7282(16) 0.043(5) Uiso 1 1 d . . . . .
C11 C 0.31987(18) 0.84253(17) 0.01704(9) 0.0349(3) Uani 1 1 d . . . . .
H11 H 0.3426 0.8299 -0.0458 0.042 Uiso 1 1 calc R U . . .
C12 C 0.23701(16) 0.95313(15) 0.03372(8) 0.0279(2) Uani 1 1 d . . . . .
H12 H 0.2031 1.0177 -0.0174 0.034 Uiso 1 1 calc R U . . .
C13 C 0.20436(13) 0.96811(11) 0.12658(7) 0.01670(18) Uani 1 1 d . . . . .
C14 C 0.11247(13) 1.07644(10) 0.15638(8) 0.01694(18) Uani 1 1 d . . . . .
C15 C 0.04120(16) 1.17744(12) 0.09676(10) 0.0279(3) Uani 1 1 d . . . . .
H15 H 0.0557 1.1840 0.0299 0.033 Uiso 1 1 calc R U . . .
C16 C -0.05135(18) 1.26846(12) 0.13644(12) 0.0357(3) Uani 1 1 d . . . . .
H16 H -0.0992 1.3398 0.0967 0.043 Uiso 1 1 calc R U . . .
C17 C -0.07363(17) 1.25480(12) 0.23427(13) 0.0336(3) Uani 1 1 d . . . . .
H17 H -0.1409 1.3143 0.2631 0.040 Uiso 1 1 calc R U . . .
C18 C 0.00307(14) 1.15343(11) 0.29029(10) 0.0224(2) Uani 1 1 d . . . . .
H18 H -0.0113 1.1445 0.3575 0.027 Uiso 1 1 calc R U . . .

loop_
_atom_site_aniso_label
_atom_site_aniso_U_11
_atom_site_aniso_U_22
_atom_site_aniso_U_33
_atom_site_aniso_U_23
_atom_site_aniso_U_13
_atom_site_aniso_U_12
Co1 0.00862(6) 0.00895(6) 0.00869(6) -0.00261(4) -0.00291(4) 0.00166(4)
Cl1 0.01709(11) 0.02039(11) 0.01618(11) -0.00269(8) -0.00271(8) 0.00276(8)
O1 0.0100(3) 0.0128(3) 0.0118(3) 0.0002(2) -0.0027(2) 0.0018(2)
N1 0.0095(3) 0.0116(3) 0.0125(3) -0.0031(3) -0.0043(3) 0.0011(3)
Co2 0.00945(8) 0.01020(8) 0.01016(8) -0.00199(6) -0.00326(6) -0.00018(6)
Cl2 0.02732(13) 0.01771(11) 0.01650(11) -0.00106(9) -0.00317(9) 0.00155(9)
O2 0.0128(3) 0.0134(3) 0.0166(3) 0.0011(3) -0.0043(2) 0.0021(2)
N2 0.0107(3) 0.0123(3) 0.0116(3) -0.0022(3) -0.0022(3) 0.0008(3)
O3 0.0117(3) 0.0192(3) 0.0146(3) -0.0094(3) -0.0020(2) -0.0007(2)
N3 0.0145(4) 0.0150(4) 0.0104(3) -0.0046(3) -0.0031(3) 0.0010(3)
O4 0.0179(3) 0.0194(3) 0.0180(3) -0.0106(3) -0.0070(3) 0.0026(3)
N4 0.0124(3) 0.0102(3) 0.0199(4) -0.0031(3) -0.0076(3) 0.0020(3)
O5 0.0159(3) 0.0111(3) 0.0138(3) -0.0023(3) -0.0047(3) -0.0011(2)
C5 0.0097(4) 0.0137(4) 0.0120(4) -0.0012(3) -0.0023(3) 0.0011(3)
O6 0.0191(4) 0.0338(4) 0.0156(4) -0.0083(3) -0.0052(3) -0.0053(3)
C6 0.0110(4) 0.0122(4) 0.0107(4) -0.0030(3) -0.0036(3) 0.0011(3)
O7A 0.0400(5) 0.0252(4) 0.0216(4) -0.0068(3) -0.0085(4) -0.0011(4)
C7 0.0114(4) 0.0185(4) 0.0159(4) -0.0061(3) -0.0042(3) -0.0013(3)
O8 0.0288(5) 0.0278(4) 0.0249(4) -0.0016(4) -0.0120(4) 0.0000(4)
C8 0.0123(4) 0.0116(4) 0.0141(4) -0.0045(3) -0.0056(3) 0.0029(3)
O9 0.0212(4) 0.0456(5) 0.0246(4) -0.0180(4) -0.0074(3) 0.0054(4)
C9 0.0230(5) 0.0229(5) 0.0194(5) -0.0117(4) -0.0043(4) 0.0066(4)
O10 0.0219(4) 0.0271(4) 0.0206(4) -0.0082(3) -0.0033(3) 0.0006(3)
C10 0.0321(6) 0.0432(7) 0.0278(6) -0.0253(6) -0.0051(5) 0.0103(5)
C11 0.0322(6) 0.0593(9) 0.0189(5) -0.0226(6) -0.0037(5) 0.0039(6)
C12 0.0282(6) 0.0430(7) 0.0116(4) -0.0057(4) -0.0063(4) -0.0003(5)
C13 0.0166(4) 0.0208(4) 0.0114(4) -0.0018(3) -0.0049(3) -0.0019(3)
C14 0.0169(4) 0.0137(4) 0.0188(4) 0.0014(3) -0.0094(4) -0.0020(3)
C15 0.0297(6) 0.0200(5) 0.0319(6) 0.0059(4) -0.0205(5) -0.0022(4)
C16 0.0332(6) 0.0163(5) 0.0601(9) 0.0002(5) -0.0307(7) 0.0059(4)
C17 0.0280(6) 0.0169(5) 0.0646(9) -0.0147(6) -0.0251(6) 0.0118(4)
C18 0.0189(5) 0.0165(4) 0.0384(6) -0.0131(4) -0.0134(4) 0.0071(4)

loop_
_atom_type_symbol
_atom_type_description
_atom_type_scat_dispersion_real
_atom_type_scat_dispersion_imag
_atom_type_scat_source
C C 0.0033 0.0016 'International Tables Vol C Tables 4.2.6.8 and 6.1.1.4'
H H 0.0000 0.0000 'International Tables Vol C Tables 4.2.6.8 and 6.1.1.4'
Cl Cl 0.1484 0.1585 'International Tables Vol C Tables 4.2.6.8 and 6.1.1.4'
Co Co 0.3494 0.9721 'International Tables Vol C Tables 4.2.6.8 and 6.1.1.4'
N N 0.0061 0.0033 'International Tables Vol C Tables 4.2.6.8 and 6.1.1.4'
O O 0.0106 0.0060 'International Tables Vol C Tables 4.2.6.8 and 6.1.1.4'

loop_
_geom_angle_atom_site_label_1
_geom_angle_atom_site_label_2
_geom_angle_atom_site_label_3
_geom_angle
_geom_angle_site_symmetry_1
_geom_angle_site_symmetry_3
_geom_angle_publ_flag
O3 Co1 O1 90.04(3) . . ?
O3 Co1 N4 93.85(4) . . ?
O1 Co1 N4 175.04(3) . . ?
O3 Co1 N3 175.77(3) . . ?
O1 Co1 N3 93.01(3) . . ?
N4 Co1 N3 83.28(4) . . ?
O3 Co1 N1 88.09(3) . . ?
O1 Co1 N1 85.56(3) . . ?
N4 Co1 N1 91.48(3) . . ?
N3 Co1 N1 95.07(3) . . ?
O3 Co1 N2 86.18(3) . . ?
O1 Co1 N2 90.07(3) . . ?
N4 Co1 N2 93.26(3) . . ?
N3 Co1 N2 90.87(3) . . ?
N1 Co1 N2 172.80(3) . . ?
C6 O1 Co1 113.93(6) . . ?
C5 N1 Co1 107.29(6) . . ?
C5 N1 H1A 110.3 . . ?
Co1 N1 H1A 110.3 . . ?
C5 N1 H1B 110.3 . . ?
Co1 N1 H1B 110.3 . . ?
H1A N1 H1B 108.5 . . ?
O6 Co2 O6 180.00(5) . 2_666 ?
O6 Co2 O5 92.18(3) . . ?
O6 Co2 O5 87.82(3) 2_666 . ?
O6 Co2 O5 87.82(3) . 2_666 ?
O6 Co2 O5 92.18(3) 2_666 2_666 ?
O5 Co2 O5 180.00(4) . 2_666 ?
O6 Co2 O2 88.27(3) . . ?
O6 Co2 O2 91.73(3) 2_666 . ?
O5 Co2 O2 83.60(3) . . ?
O5 Co2 O2 96.40(3) 2_666 . ?
O6 Co2 O2 91.73(3) . 2_666 ?
O6 Co2 O2 88.27(3) 2_666 2_666 ?
O5 Co2 O2 96.40(3) . 2_666 ?
O5 Co2 O2 83.60(3) 2_666 2_666 ?
O2 Co2 O2 180.0 . 2_666 ?
C6 O2 Co2 131.13(6) . . ?
C7 N2 Co1 109.54(6) . . ?
C7 N2 H2A 109.8 . . ?
Co1 N2 H2A 109.8 . . ?
C7 N2 H2B 109.8 . . ?
Co1 N2 H2B 109.8 . . ?
H2A N2 H2B 108.2 . . ?
C8 O3 Co1 115.93(6) . . ?
C9 N3 C13 119.90(9) . . ?
C9 N3 Co1 125.68(7) . . ?
C13 N3 Co1 114.29(7) . . ?
C18 N4 C14 119.96(9) . . ?
C18 N4 Co1 125.32(8) . . ?
C14 N4 Co1 114.69(7) . . ?
Co2 O5 H5C 109.5 . . ?
Co2 O5 H5D 118.8(14) . . ?
H5C O5 H5D 115.7 . . ?
N1 C5 C6 108.96(7) . . ?
N1 C5 H5A 109.9 . . ?
C6 C5 H5A 109.9 . . ?
N1 C5 H5B 109.9 . . ?
C6 C5 H5B 109.9 . . ?
H5A C5 H5B 108.3 . . ?
Co2 O6 H6A 127.8(13) . . ?
Co2 O6 H6B 119.4(15) . . ?
H6A O6 H6B 106.7(19) . . ?
O2 C6 O1 124.06(9) . . ?
O2 C6 C5 119.22(8) . . ?
O1 C6 C5 116.72(8) . . ?
H7C O7A H7D 109(2) . . ?
N2 C7 C8 110.42(8) . . ?
N2 C7 H7A 109.6 . . ?
C8 C7 H7A 109.6 . . ?
N2 C7 H7B 109.6 . . ?
C8 C7 H7B 109.6 . . ?
H7A C7 H7B 108.1 . . ?
H8A O8 H8B 100.9(19) . . ?
O4 C8 O3 122.94(9) . . ?
O4 C8 C7 120.71(9) . . ?
O3 C8 C7 116.35(8) . . ?
H9A O9 H9B 108.1(19) . . ?
N3 C9 C10 121.20(11) . . ?
N3 C9 H9 119.4 . . ?
C10 C9 H9 119.4 . . ?
H10A O10 H10B 106.3(19) . . ?
C11 C10 C9 119.22(12) . . ?
C11 C10 H10 120.4 . . ?
C9 C10 H10 120.4 . . ?
C10 C11 C12 119.66(11) . . ?
C10 C11 H11 120.2 . . ?
C12 C11 H11 120.2 . . ?
C11 C12 C13 118.79(11) . . ?
C11 C12 H12 120.6 . . ?
C13 C12 H12 120.6 . . ?
N3 C13 C12 121.22(10) . . ?
N3 C13 C14 113.64(9) . . ?
C12 C13 C14 125.13(10) . . ?
N4 C14 C15 121.31(11) . . ?
N4 C14 C13 113.63(8) . . ?
C15 C14 C13 125.03(11) . . ?
C16 C15 C14 118.79(12) . . ?
C16 C15 H15 120.6 . . ?
C14 C15 H15 120.6 . . ?
C17 C16 C15 119.40(11) . . ?
C17 C16 H16 120.3 . . ?
C15 C16 H16 120.3 . . ?
C16 C17 C18 119.45(12) . . ?
C16 C17 H17 120.3 . . ?
C18 C17 H17 120.3 . . ?
N4 C18 C17 120.94(12) . . ?
N4 C18 H18 119.5 . . ?
C17 C18 H18 119.5 . . ?

loop_
_geom_bond_atom_site_label_1
_geom_bond_atom_site_label_2
_geom_bond_distance
_geom_bond_site_symmetry_2
_geom_bond_publ_flag
Co1 O3 1.8878(7) . ?
Co1 O1 1.9061(7) . ?
Co1 N4 1.9147(8) . ?
Co1 N3 1.9207(8) . ?
Co1 N1 1.9349(8) . ?
Co1 N2 1.9418(8) . ?
O1 C6 1.2774(11) . ?
N1 C5 1.4749(12) . ?
N1 H1A 0.9100 . ?
N1 H1B 0.9100 . ?
Co2 O6 2.0579(8) . ?
Co2 O6 2.0580(8) 2_666 ?
Co2 O5 2.0850(7) . ?
Co2 O5 2.0850(7) 2_666 ?
Co2 O2 2.1382(7) . ?
Co2 O2 2.1382(7) 2_666 ?
O2 C6 1.2475(11) . ?
N2 C7 1.4783(12) . ?
N2 H2A 0.9100 . ?
N2 H2B 0.9100 . ?
O3 C8 1.2886(11) . ?
N3 C9 1.3415(13) . ?
N3 C13 1.3537(12) . ?
O4 C8 1.2363(12) . ?
N4 C18 1.3392(13) . ?
N4 C14 1.3503(14) . ?
O5 H5C 0.756(17) . ?
O5 H5D 0.75(2) . ?
C5 C6 1.5140(13) . ?
C5 H5A 0.9900 . ?
C5 H5B 0.9900 . ?
O6 H6A 0.77(2) . ?
O6 H6B 0.77(2) . ?
O7A H7C 0.83(2) . ?
O7A H7D 0.81(2) . ?
C7 C8 1.5124(13) . ?
C7 H7A 0.9900 . ?
C7 H7B 0.9900 . ?
O8 H8A 0.74(2) . ?
O8 H8B 0.824(19) . ?
O9 H9A 0.82(2) . ?
O9 H9B 0.81(2) . ?
C9 C10 1.3887(15) . ?
C9 H9 0.9500 . ?
O10 H10A 0.85(2) . ?
O10 H10B 0.83(2) . ?
C10 C11 1.380(2) . ?
C10 H10 0.9500 . ?
C11 C12 1.384(2) . ?
C11 H11 0.9500 . ?
C12 C13 1.3894(15) . ?
C12 H12 0.9500 . ?
C13 C14 1.4643(15) . ?
C14 C15 1.3868(14) . ?
C15 C16 1.383(2) . ?
C15 H15 0.9500 . ?
C16 C17 1.379(2) . ?
C16 H16 0.9500 . ?
C17 C18 1.3883(16) . ?
C17 H17 0.9500 . ?
C18 H18 0.9500 . ?
